data_1565295
loop_
_publ_author_name
'Ershova, Irina V.'
'Bogomyakov, Artem S.'
'Kubrin, Stanislav P.'
'Fukin, Georgy K.'
'Piskunov, Alexandr V.'

_publ_section_title
;
 Electron-donating substituent influence on the spin-crossover phenomenon
 in iron(III) bis-o-iminobenzosemiquinonates
;
_journal_name_full 'Inorganica Chimica Acta'
_journal_page_first 119402
_journal_paper_doi 10.1016/j.ica.2019.119402
_journal_volume 503
_journal_year 2020
_chemical_formula_sum 'C45 H58 Fe N3 O3'
_chemical_formula_weight 744.79
_space_group_crystal_system monoclinic
_space_group_IT_number 15
_space_group_name_Hall '-C 2yc'
_space_group_name_H-M_alt 'C 1 2/c 1'
_atom_sites_solution_hydrogens geom
_atom_sites_solution_primary dual
_atom_sites_solution_secondary difmap
_audit_creation_method SHELXL-2014/7
_cell_angle_alpha 90
_cell_angle_beta 103.022(2)
_cell_angle_gamma 90
_cell_formula_units_Z 8
_cell_length_a 20.646(2)
_cell_length_b 16.6388(16)
_cell_length_c 25.640(3)
_cell_measurement_reflns_used 9899
_cell_measurement_temperature 296(2)
_cell_measurement_theta_max 28.42
_cell_measurement_theta_min 2.58
_cell_volume 8581.5(15)
_computing_data_collection APEX3
_diffrn_ambient_temperature 296(2)
_diffrn_measured_fraction_theta_full 0.986
_diffrn_measured_fraction_theta_max 0.984
_diffrn_radiation_type MoK\a
_diffrn_radiation_wavelength 0.71073
_diffrn_reflns_av_R_equivalents 0.0717
_diffrn_reflns_av_unetI/netI 0.0513
_diffrn_reflns_Laue_measured_fraction_full 0.986
_diffrn_reflns_Laue_measured_fraction_max 0.984
_diffrn_reflns_limit_h_max 25
_diffrn_reflns_limit_h_min -25
_diffrn_reflns_limit_k_max 20
_diffrn_reflns_limit_k_min -20
_diffrn_reflns_limit_l_max 31
_diffrn_reflns_limit_l_min -31
_diffrn_reflns_number 40070
_diffrn_reflns_point_group_measured_fraction_full 0.986
_diffrn_reflns_point_group_measured_fraction_max 0.984
_diffrn_reflns_theta_full 25.242
_diffrn_reflns_theta_max 26.000
_diffrn_reflns_theta_min 2.296
_exptl_absorpt_coefficient_mu 0.392
_exptl_absorpt_correction_T_max 0.9143
_exptl_absorpt_correction_T_min 0.6628
_exptl_absorpt_correction_type multi-scan
_exptl_absorpt_process_details SADABS-2016/2
_exptl_crystal_colour black
_exptl_crystal_density_diffrn 1.153
_exptl_crystal_description plate
_exptl_crystal_F_000 3192
_exptl_crystal_size_max 0.210
_exptl_crystal_size_mid 0.140
_exptl_crystal_size_min 0.070
_refine_diff_density_max 0.383
_refine_diff_density_min -0.518
_refine_diff_density_rms 0.055
_refine_ls_extinction_coef .
_refine_ls_extinction_method none
_refine_ls_goodness_of_fit_ref 1.035
_refine_ls_hydrogen_treatment constr
_refine_ls_matrix_type full
_refine_ls_number_parameters 511
_refine_ls_number_reflns 8305
_refine_ls_number_restraints 192
_refine_ls_restrained_S_all 1.128
_refine_ls_R_factor_all 0.0930
_refine_ls_R_factor_gt 0.0606
_refine_ls_shift/su_max 0.000
_refine_ls_shift/su_mean 0.000
_refine_ls_structure_factor_coef Fsqd
_refine_ls_weighting_details 'w=1/[\s^2^(Fo^2^)+(0.0969P)^2^+4.3720P] where P=(Fo^2^+2Fc^2^)/3'
_refine_ls_weighting_scheme calc
_refine_ls_wR_factor_gt 0.1593
_refine_ls_wR_factor_ref 0.1736
_reflns_Friedel_coverage 0.000
_reflns_Friedel_fraction_full .
_reflns_Friedel_fraction_max .
_reflns_number_gt 5701
_reflns_number_total 8305
_reflns_threshold_expression 'I > 2\s(I)'
_cod_data_source_file ICA-2020-503-119402.cif
_cod_data_source_block isqfenco_296
_cod_original_cell_volume 8581.7(14)
_cod_original_sg_symbol_H-M 'C 2/c'
_cod_database_code 1565295
_shelx_shelxl_version_number 2014/7
_shelx_space_group_comment
;
The symmetry employed for this shelxl refinement is uniquely defined
by the following loop, which should always be used as a source of
symmetry information in preference to the above space-group names.
They are only intended as comments.
;
_shelx_estimated_absorpt_t_min 0.922
_shelx_estimated_absorpt_t_max 0.973

loop_
_space_group_symop_operation_xyz
'x, y, z'
'-x, y, -z+1/2'
'x+1/2, y+1/2, z'
'-x+1/2, y+1/2, -z+1/2'
'-x, -y, -z'
'x, -y, z-1/2'
'-x+1/2, -y+1/2, -z'
'x+1/2, -y+1/2, z-1/2'

loop_
_atom_site_label
_atom_site_type_symbol
_atom_site_fract_x
_atom_site_fract_y
_atom_site_fract_z
_atom_site_U_iso_or_equiv
_atom_site_adp_type
_atom_site_occupancy
_atom_site_site_symmetry_order
_atom_site_calc_flag
_atom_site_refinement_flags_posn
_atom_site_refinement_flags_adp
_atom_site_refinement_flags_occupancy
_atom_site_disorder_assembly
_atom_site_disorder_group
Fe1 Fe 0.19134(2) 0.99955(2) 0.42495(2) 0.04344(15) Uani 1 1 d . . . . .
O1 O 0.13088(9) 0.92769(12) 0.45192(8) 0.0485(5) Uani 1 1 d . . . . .
O2 O 0.27076(10) 1.04447(13) 0.40577(8) 0.0548(5) Uani 1 1 d . . . . .
N1 N 0.22540(11) 1.01315(13) 0.50416(9) 0.0421(5) Uani 1 1 d . . . . .
N2 N 0.21084(10) 0.91328(13) 0.37545(9) 0.0397(5) Uani 1 1 d . . . . .
C1 C 0.13402(12) 0.93101(16) 0.50233(11) 0.0379(6) Uani 1 1 d . . . . .
C2 C 0.18672(13) 0.97984(15) 0.53349(11) 0.0383(6) Uani 1 1 d . . . . .
C3 C 0.19257(14) 0.98821(16) 0.58871(12) 0.0446(7) Uani 1 1 d . . . . .
H3A H 0.2278 1.0175 0.6089 0.054 Uiso 1 1 calc R U . . .
C4 C 0.14742(14) 0.95415(17) 0.61311(11) 0.0437(6) Uani 1 1 d . . . . .
C5 C 0.09670(14) 0.90463(17) 0.58155(11) 0.0452(7) Uani 1 1 d . . . . .
H5A H 0.0669 0.8801 0.5988 0.054 Uiso 1 1 calc R U . . .
C6 C 0.08880(13) 0.89066(16) 0.52810(11) 0.0404(6) Uani 1 1 d . . . . .
C7 C 0.15087(15) 0.96875(18) 0.67249(13) 0.0603(8) Uani 1 1 d D . . . .
C8 C 0.0936(2) 0.9327(3) 0.69225(19) 0.0803(14) Uani 0.788(4) 1 d D U P A 1
H8A H 0.0930 0.8756 0.6870 0.120 Uiso 0.788(4) 1 calc R U P A 1
H8B H 0.0526 0.9554 0.6726 0.120 Uiso 0.788(4) 1 calc R U P A 1
H8C H 0.0989 0.9443 0.7296 0.120 Uiso 0.788(4) 1 calc R U P A 1
C9 C 0.1504(3) 1.0601(2) 0.6820(2) 0.0814(14) Uani 0.788(4) 1 d D U P A 1
H9A H 0.1083 1.0819 0.6637 0.122 Uiso 0.788(4) 1 calc R U P A 1
H9B H 0.1854 1.0848 0.6686 0.122 Uiso 0.788(4) 1 calc R U P A 1
H9C H 0.1571 1.0705 0.7197 0.122 Uiso 0.788(4) 1 calc R U P A 1
C10 C 0.2163(2) 0.9369(3) 0.7055(2) 0.0904(16) Uani 0.788(4) 1 d D U P A 1
H10A H 0.2200 0.8806 0.6984 0.136 Uiso 0.788(4) 1 calc R U P A 1
H10B H 0.2177 0.9445 0.7429 0.136 Uiso 0.788(4) 1 calc R U P A 1
H10C H 0.2525 0.9654 0.6962 0.136 Uiso 0.788(4) 1 calc R U P A 1
C8' C 0.0831(4) 0.9989(8) 0.6774(7) 0.0803(14) Uani 0.212(4) 1 d D U P A 2
H8'A H 0.0505 0.9579 0.6655 0.120 Uiso 0.212(4) 1 calc R U P A 2
H8'B H 0.0717 1.0461 0.6557 0.120 Uiso 0.212(4) 1 calc R U P A 2
H8'C H 0.0844 1.0118 0.7141 0.120 Uiso 0.212(4) 1 calc R U P A 2
C9' C 0.2043(5) 1.0251(7) 0.7015(6) 0.0814(14) Uani 0.212(4) 1 d D U P A 2
H9'A H 0.2472 1.0021 0.7024 0.122 Uiso 0.212(4) 1 calc R U P A 2
H9'B H 0.1991 1.0332 0.7374 0.122 Uiso 0.212(4) 1 calc R U P A 2
H9'C H 0.2005 1.0757 0.6830 0.122 Uiso 0.212(4) 1 calc R U P A 2
C10' C 0.1620(8) 0.8857(5) 0.6978(6) 0.0904(16) Uani 0.212(4) 1 d D U P A 2
H10D H 0.1278 0.8499 0.6797 0.136 Uiso 0.212(4) 1 calc R U P A 2
H10E H 0.1607 0.8891 0.7349 0.136 Uiso 0.212(4) 1 calc R U P A 2
H10F H 0.2046 0.8657 0.6947 0.136 Uiso 0.212(4) 1 calc R U P A 2
C11 C 0.03442(14) 0.83766(18) 0.49583(12) 0.0486(7) Uani 1 1 d . . . . .
C12 C 0.06611(17) 0.7708(2) 0.46951(15) 0.0665(9) Uani 1 1 d . . . . .
H12A H 0.0938 0.7938 0.4480 0.100 Uiso 1 1 calc R U . . .
H12B H 0.0319 0.7390 0.4473 0.100 Uiso 1 1 calc R U . . .
H12C H 0.0926 0.7373 0.4967 0.100 Uiso 1 1 calc R U . . .
C13 C -0.00720(19) 0.7994(3) 0.53138(16) 0.0811(12) Uani 1 1 d . . . . .
H13A H -0.0279 0.8408 0.5480 0.122 Uiso 1 1 calc R U . . .
H13B H 0.0209 0.7674 0.5585 0.122 Uiso 1 1 calc R U . . .
H13C H -0.0408 0.7659 0.5100 0.122 Uiso 1 1 calc R U . . .
C14 C -0.01218(16) 0.8869(3) 0.45334(16) 0.0752(11) Uani 1 1 d . . . . .
H14A H -0.0310 0.9298 0.4701 0.113 Uiso 1 1 calc R U . . .
H14B H -0.0472 0.8530 0.4341 0.113 Uiso 1 1 calc R U . . .
H14C H 0.0122 0.9089 0.4289 0.113 Uiso 1 1 calc R U . . .
C15 C 0.28050(14) 1.06121(17) 0.53068(11) 0.0453(7) Uani 1 1 d . . . . .
C16 C 0.26880(16) 1.13910(19) 0.54618(12) 0.0540(8) Uani 1 1 d . . . . .
C17 C 0.3238(2) 1.1845(2) 0.57163(14) 0.0705(10) Uani 1 1 d . U . . .
H17A H 0.3176 1.2365 0.5829 0.085 Uiso 1 1 calc R U . . .
C18 C 0.3861(2) 1.1536(3) 0.58013(15) 0.0762(11) Uani 1 1 d . U . . .
H18A H 0.4222 1.1850 0.5968 0.091 Uiso 1 1 calc R U . . .
C19 C 0.39662(18) 1.0776(3) 0.56470(15) 0.0739(10) Uani 1 1 d . U . . .
H19A H 0.4397 1.0574 0.5715 0.089 Uiso 1 1 calc R U . . .
C20 C 0.34402(15) 1.0292(2) 0.53881(13) 0.0576(8) Uani 1 1 d . . . . .
C21 C 0.20009(19) 1.1730(2) 0.53655(16) 0.0733(10) Uani 1 1 d . . . . .
H21A H 0.1773 1.1629 0.5002 0.110 Uiso 1 1 calc R U . . .
H21B H 0.2025 1.2299 0.5429 0.110 Uiso 1 1 calc R U . . .
H21C H 0.1763 1.1479 0.5603 0.110 Uiso 1 1 calc R U . . .
C22 C 0.35679(19) 0.9463(2) 0.52090(18) 0.0813(11) Uani 1 1 d . . . . .
H22A H 0.4016 0.9308 0.5372 0.122 Uiso 1 1 calc R U . . .
H22B H 0.3507 0.9456 0.4827 0.122 Uiso 1 1 calc R U . . .
H22C H 0.3263 0.9093 0.5313 0.122 Uiso 1 1 calc R U . . .
C23 C 0.29386(14) 1.00586(17) 0.37088(11) 0.0437(6) Uani 1 1 d . . . . .
C24 C 0.26179(12) 0.93058(17) 0.35296(11) 0.0405(6) Uani 1 1 d . . . . .
C25 C 0.28480(14) 0.88244(19) 0.31536(12) 0.0479(7) Uani 1 1 d . . . . .
H25A H 0.2633 0.8346 0.3033 0.058 Uiso 1 1 calc R U . . .
C26 C 0.33853(14) 0.9067(2) 0.29706(12) 0.0527(8) Uani 1 1 d . . . . .
C27 C 0.36840(15) 0.9815(2) 0.31509(13) 0.0566(8) Uani 1 1 d . . . . .
H27A H 0.4049 0.9973 0.3019 0.068 Uiso 1 1 calc R U . . .
C28 C 0.34841(14) 1.0318(2) 0.34977(12) 0.0517(7) Uani 1 1 d . . . . .
C29 C 0.36927(16) 0.8553(2) 0.26003(15) 0.0657(9) Uani 1 1 d . . . . .
C30 C 0.3891(2) 0.9053(3) 0.21646(18) 0.0980(14) Uani 1 1 d . U . . .
H30A H 0.3502 0.9299 0.1946 0.147 Uiso 1 1 calc R U . . .
H30B H 0.4097 0.8714 0.1946 0.147 Uiso 1 1 calc R U . . .
H30C H 0.4198 0.9464 0.2326 0.147 Uiso 1 1 calc R U . . .
C31 C 0.3217(2) 0.7904(3) 0.23221(19) 0.0946(14) Uani 1 1 d . U . . .
H31A H 0.2811 0.8149 0.2132 0.142 Uiso 1 1 calc R U . . .
H31B H 0.3123 0.7537 0.2584 0.142 Uiso 1 1 calc R U . . .
H31C H 0.3418 0.7617 0.2074 0.142 Uiso 1 1 calc R U . . .
C32 C 0.4318(2) 0.8164(3) 0.2947(2) 0.0984(14) Uani 1 1 d . U . . .
H32A H 0.4192 0.7809 0.3202 0.148 Uiso 1 1 calc R U . . .
H32B H 0.4607 0.8575 0.3132 0.148 Uiso 1 1 calc R U . . .
H32C H 0.4545 0.7864 0.2723 0.148 Uiso 1 1 calc R U . . .
C33 C 0.37989(15) 1.1146(2) 0.36566(11) 0.0761(11) Uani 1 1 d D U . . .
C34 C 0.4151(7) 1.1028(11) 0.4244(3) 0.0783(18) Uani 0.38(2) 1 d D U P B 1
H34A H 0.3825 1.0984 0.4458 0.118 Uiso 0.38(2) 1 calc R U P B 1
H34B H 0.4435 1.1479 0.4363 0.118 Uiso 0.38(2) 1 calc R U P B 1
H34C H 0.4412 1.0545 0.4280 0.118 Uiso 0.38(2) 1 calc R U P B 1
C35 C 0.3281(6) 1.1814(7) 0.3606(8) 0.0851(19) Uani 0.38(2) 1 d D U P B 1
H35A H 0.3030 1.1746 0.3877 0.128 Uiso 0.38(2) 1 calc R U P B 1
H35B H 0.2986 1.1790 0.3259 0.128 Uiso 0.38(2) 1 calc R U P B 1
H35C H 0.3500 1.2326 0.3652 0.128 Uiso 0.38(2) 1 calc R U P B 1
C36 C 0.4313(6) 1.1380(11) 0.3333(6) 0.0927(18) Uani 0.38(2) 1 d D U P B 1
H36A H 0.4119 1.1321 0.2958 0.139 Uiso 0.38(2) 1 calc R U P B 1
H36B H 0.4694 1.1037 0.3431 0.139 Uiso 0.38(2) 1 calc R U P B 1
H36C H 0.4445 1.1929 0.3408 0.139 Uiso 0.38(2) 1 calc R U P B 1
C34' C 0.3994(5) 1.1278(8) 0.42640(17) 0.0783(18) Uani 0.62(2) 1 d D U P B 2
H34D H 0.3606 1.1237 0.4410 0.118 Uiso 0.62(2) 1 calc R U P B 2
H34E H 0.4187 1.1802 0.4338 0.118 Uiso 0.62(2) 1 calc R U P B 2
H34F H 0.4312 1.0877 0.4424 0.118 Uiso 0.62(2) 1 calc R U P B 2
C35' C 0.3286(4) 1.1785(5) 0.3407(5) 0.0851(19) Uani 0.62(2) 1 d D U P B 2
H35D H 0.2890 1.1716 0.3539 0.128 Uiso 0.62(2) 1 calc R U P B 2
H35E H 0.3181 1.1728 0.3025 0.128 Uiso 0.62(2) 1 calc R U P B 2
H35F H 0.3467 1.2310 0.3502 0.128 Uiso 0.62(2) 1 calc R U P B 2
C36' C 0.4422(4) 1.1235(7) 0.3428(4) 0.0927(18) Uani 0.62(2) 1 d D U P B 2
H36D H 0.4718 1.0794 0.3547 0.139 Uiso 0.62(2) 1 calc R U P B 2
H36E H 0.4642 1.1731 0.3551 0.139 Uiso 0.62(2) 1 calc R U P B 2
H36F H 0.4295 1.1236 0.3044 0.139 Uiso 0.62(2) 1 calc R U P B 2
C37 C 0.17909(13) 0.83685(17) 0.36362(11) 0.0446(7) Uani 1 1 d . . . . .
C38 C 0.11425(15) 0.8353(2) 0.33208(12) 0.0566(8) Uani 1 1 d . . . . .
C39 C 0.08482(19) 0.7605(3) 0.31979(15) 0.0759(11) Uani 1 1 d . U . . .
H39A H 0.0421 0.7577 0.2983 0.091 Uiso 1 1 calc R U . . .
C40 C 0.1164(2) 0.6921(3) 0.33817(19) 0.0867(12) Uani 1 1 d . U . . .
H40A H 0.0958 0.6428 0.3286 0.104 Uiso 1 1 calc R U . . .
C41 C 0.1787(2) 0.6944(2) 0.37075(18) 0.0776(11) Uani 1 1 d . U . . .
H41A H 0.1996 0.6467 0.3839 0.093 Uiso 1 1 calc R U . . .
C42 C 0.21103(16) 0.76715(19) 0.38447(14) 0.0566(8) Uani 1 1 d . . . . .
C43 C 0.07777(18) 0.9105(3) 0.31279(16) 0.0821(12) Uani 1 1 d . . . . .
H43A H 0.0355 0.8974 0.2900 0.123 Uiso 1 1 calc R U . . .
H43B H 0.1032 0.9417 0.2930 0.123 Uiso 1 1 calc R U . . .
H43C H 0.0710 0.9411 0.3429 0.123 Uiso 1 1 calc R U . . .
C44 C 0.27818(19) 0.7684(2) 0.42178(18) 0.0839(12) Uani 1 1 d . . . . .
H44A H 0.2785 0.8071 0.4496 0.126 Uiso 1 1 calc R U . . .
H44B H 0.3111 0.7827 0.4023 0.126 Uiso 1 1 calc R U . . .
H44C H 0.2881 0.7161 0.4374 0.126 Uiso 1 1 calc R U . . .
O1S O 0.0633(2) 1.1729(2) 0.33879(17) 0.1360(15) Uani 1 1 d . . . . .
N1S N 0.12969(16) 1.0820(2) 0.39386(14) 0.0756(9) Uani 1 1 d . . . . .
C1S C 0.0978(2) 1.1259(2) 0.36611(17) 0.0681(9) Uani 1 1 d . . . . .

loop_
_atom_site_aniso_label
_atom_site_aniso_U_11
_atom_site_aniso_U_22
_atom_site_aniso_U_33
_atom_site_aniso_U_23
_atom_site_aniso_U_13
_atom_site_aniso_U_12
Fe1 0.0409(2) 0.0537(3) 0.0407(2) -0.00523(18) 0.01972(18) -0.00610(18)
O1 0.0430(11) 0.0659(13) 0.0400(11) -0.0114(9) 0.0166(9) -0.0172(9)
O2 0.0586(13) 0.0621(13) 0.0525(12) -0.0156(10) 0.0308(11) -0.0204(10)
N1 0.0385(12) 0.0471(13) 0.0440(13) -0.0074(10) 0.0161(10) -0.0106(10)
N2 0.0331(11) 0.0492(13) 0.0397(12) -0.0051(10) 0.0142(10) -0.0076(10)
C1 0.0332(13) 0.0431(14) 0.0404(15) -0.0035(11) 0.0143(12) -0.0033(11)
C2 0.0347(14) 0.0405(14) 0.0425(15) -0.0041(11) 0.0147(12) -0.0056(11)
C3 0.0432(15) 0.0476(16) 0.0439(16) -0.0065(12) 0.0120(13) -0.0101(12)
C4 0.0481(16) 0.0454(16) 0.0407(15) -0.0031(12) 0.0164(13) -0.0070(13)
C5 0.0452(15) 0.0495(16) 0.0467(16) -0.0003(13) 0.0225(13) -0.0092(12)
C6 0.0372(14) 0.0413(14) 0.0476(16) -0.0034(12) 0.0196(12) -0.0058(11)
C7 0.073(2) 0.069(2) 0.0427(17) -0.0015(15) 0.0207(16) -0.0143(18)
C8 0.095(3) 0.093(3) 0.062(2) -0.013(2) 0.037(2) -0.022(2)
C9 0.105(3) 0.080(2) 0.064(2) -0.014(2) 0.029(2) -0.010(2)
C10 0.099(3) 0.108(3) 0.064(2) 0.000(2) 0.017(2) 0.000(2)
C8' 0.095(3) 0.093(3) 0.062(2) -0.013(2) 0.037(2) -0.022(2)
C9' 0.105(3) 0.080(2) 0.064(2) -0.014(2) 0.029(2) -0.010(2)
C10' 0.099(3) 0.108(3) 0.064(2) 0.000(2) 0.017(2) 0.000(2)
C11 0.0392(15) 0.0598(18) 0.0503(17) -0.0082(14) 0.0171(13) -0.0144(13)
C12 0.059(2) 0.062(2) 0.081(2) -0.0273(18) 0.0206(18) -0.0196(16)
C13 0.074(2) 0.101(3) 0.076(3) -0.017(2) 0.033(2) -0.051(2)
C14 0.0430(19) 0.095(3) 0.082(3) -0.003(2) 0.0013(18) -0.0130(18)
C15 0.0467(16) 0.0530(16) 0.0395(15) -0.0027(12) 0.0167(13) -0.0205(13)
C16 0.067(2) 0.0526(17) 0.0452(17) -0.0020(14) 0.0184(15) -0.0220(15)
C17 0.092(2) 0.065(2) 0.0565(19) -0.0045(16) 0.0209(18) -0.0346(19)
C18 0.074(2) 0.096(3) 0.057(2) 0.0011(19) 0.0114(17) -0.045(2)
C19 0.0546(19) 0.105(3) 0.062(2) 0.0075(19) 0.0128(16) -0.0192(19)
C20 0.0444(18) 0.080(2) 0.0501(18) 0.0020(16) 0.0144(15) -0.0150(16)
C21 0.090(3) 0.054(2) 0.082(3) -0.0068(18) 0.033(2) -0.0022(18)
C22 0.057(2) 0.093(3) 0.096(3) -0.002(2) 0.021(2) 0.010(2)
C23 0.0379(14) 0.0569(17) 0.0396(14) -0.0045(13) 0.0155(12) -0.0093(13)
C24 0.0329(13) 0.0535(16) 0.0368(14) -0.0018(12) 0.0113(11) -0.0014(12)
C25 0.0384(14) 0.0613(18) 0.0473(16) -0.0093(14) 0.0165(13) -0.0061(13)
C26 0.0411(16) 0.074(2) 0.0474(17) -0.0044(15) 0.0185(14) -0.0010(15)
C27 0.0397(16) 0.083(2) 0.0535(19) -0.0054(16) 0.0232(15) -0.0148(15)
C28 0.0426(16) 0.0695(19) 0.0466(17) -0.0065(15) 0.0176(14) -0.0164(14)
C29 0.0530(19) 0.085(2) 0.067(2) -0.0139(19) 0.0314(17) 0.0052(17)
C30 0.108(3) 0.128(3) 0.076(2) -0.010(2) 0.057(2) 0.006(2)
C31 0.089(3) 0.103(3) 0.102(3) -0.045(2) 0.043(2) -0.005(2)
C32 0.079(2) 0.115(3) 0.109(3) -0.006(2) 0.038(2) 0.025(2)
C33 0.079(2) 0.094(3) 0.066(2) -0.017(2) 0.039(2) -0.047(2)
C34 0.073(3) 0.086(4) 0.079(2) -0.023(2) 0.025(2) -0.025(3)
C35 0.107(3) 0.077(2) 0.079(4) -0.004(3) 0.038(3) -0.016(2)
C36 0.090(3) 0.101(3) 0.098(3) -0.003(2) 0.044(2) -0.038(2)
C34' 0.073(3) 0.086(4) 0.079(2) -0.023(2) 0.025(2) -0.025(3)
C35' 0.107(3) 0.077(2) 0.079(4) -0.004(3) 0.038(3) -0.016(2)
C36' 0.090(3) 0.101(3) 0.098(3) -0.003(2) 0.044(2) -0.038(2)
C37 0.0401(15) 0.0565(17) 0.0421(15) -0.0083(13) 0.0195(13) -0.0109(13)
C38 0.0481(18) 0.080(2) 0.0424(17) -0.0076(16) 0.0128(14) -0.0187(16)
C39 0.060(2) 0.102(3) 0.065(2) -0.017(2) 0.0114(17) -0.034(2)
C40 0.092(3) 0.083(2) 0.092(3) -0.026(2) 0.035(2) -0.036(2)
C41 0.087(2) 0.062(2) 0.093(3) -0.0090(19) 0.039(2) -0.0102(18)
C42 0.0565(19) 0.0534(18) 0.065(2) -0.0051(15) 0.0247(16) -0.0048(15)
C43 0.055(2) 0.117(3) 0.064(2) 0.008(2) -0.0078(18) -0.005(2)
C44 0.068(2) 0.072(2) 0.108(3) 0.011(2) 0.010(2) 0.011(2)
O1S 0.132(3) 0.115(3) 0.141(3) 0.039(2) -0.010(3) 0.021(2)
N1S 0.072(2) 0.077(2) 0.081(2) 0.0048(18) 0.0219(18) 0.0158(17)
C1S 0.065(2) 0.066(2) 0.072(2) -0.002(2) 0.012(2) -0.0077(19)

loop_
_atom_type_symbol
_atom_type_description
_atom_type_scat_dispersion_real
_atom_type_scat_dispersion_imag
_atom_type_scat_source
C C 0.0033 0.0016 'International Tables Vol C Tables 4.2.6.8 and 6.1.1.4'
H H 0.0000 0.0000 'International Tables Vol C Tables 4.2.6.8 and 6.1.1.4'
N N 0.0061 0.0033 'International Tables Vol C Tables 4.2.6.8 and 6.1.1.4'
O O 0.0106 0.0060 'International Tables Vol C Tables 4.2.6.8 and 6.1.1.4'
Fe Fe 0.3463 0.8444 'International Tables Vol C Tables 4.2.6.8 and 6.1.1.4'

loop_
_geom_angle_atom_site_label_1
_geom_angle_atom_site_label_2
_geom_angle_atom_site_label_3
_geom_angle
_geom_angle_site_symmetry_1
_geom_angle_site_symmetry_3
N1S Fe1 O2 97.89(12) . .
N1S Fe1 O1 99.60(12) . .
O2 Fe1 O1 162.45(10) . .
N1S Fe1 N1 112.86(12) . .
O2 Fe1 N1 95.08(9) . .
O1 Fe1 N1 79.51(8) . .
N1S Fe1 N2 117.09(13) . .
O2 Fe1 N2 79.44(8) . .
O1 Fe1 N2 91.22(8) . .
N1 Fe1 N2 130.04(9) . .
C1 O1 Fe1 115.95(16) . .
C23 O2 Fe1 116.66(17) . .
C2 N1 C15 118.5(2) . .
C2 N1 Fe1 113.94(18) . .
C15 N1 Fe1 127.15(17) . .
C24 N2 C37 117.8(2) . .
C24 N2 Fe1 113.93(18) . .
C37 N2 Fe1 128.24(16) . .
O1 C1 C6 123.9(2) . .
O1 C1 C2 116.3(2) . .
C6 C1 C2 119.8(2) . .
N1 C2 C3 127.0(2) . .
N1 C2 C1 113.1(2) . .
C3 C2 C1 119.8(2) . .
C4 C3 C2 120.8(3) . .
C4 C3 H3A 119.6 . .
C2 C3 H3A 119.6 . .
C3 C4 C5 118.1(2) . .
C3 C4 C7 120.7(2) . .
C5 C4 C7 121.3(2) . .
C6 C5 C4 125.0(2) . .
C6 C5 H5A 117.5 . .
C4 C5 H5A 117.5 . .
C5 C6 C1 116.3(2) . .
C5 C6 C11 123.6(2) . .
C1 C6 C11 120.1(2) . .
C8' C7 C9' 109.8(4) . .
C8 C7 C10 109.8(3) . .
C8' C7 C10' 108.6(4) . .
C9' C7 C10' 109.3(4) . .
C8 C7 C4 114.0(3) . .
C8' C7 C4 107.4(7) . .
C9' C7 C4 117.0(7) . .
C10 C7 C4 109.6(3) . .
C10' C7 C4 104.4(7) . .
C8 C7 C9 107.7(2) . .
C10 C7 C9 107.0(3) . .
C4 C7 C9 108.4(3) . .
C7 C8 H8A 109.5 . .
C7 C8 H8B 109.5 . .
H8A C8 H8B 109.5 . .
C7 C8 H8C 109.5 . .
H8A C8 H8C 109.5 . .
H8B C8 H8C 109.5 . .
C7 C9 H9A 109.5 . .
C7 C9 H9B 109.5 . .
H9A C9 H9B 109.5 . .
C7 C9 H9C 109.5 . .
H9A C9 H9C 109.5 . .
H9B C9 H9C 109.5 . .
C7 C10 H10A 109.5 . .
C7 C10 H10B 109.5 . .
H10A C10 H10B 109.5 . .
C7 C10 H10C 109.5 . .
H10A C10 H10C 109.5 . .
H10B C10 H10C 109.5 . .
C7 C8' H8'A 109.5 . .
C7 C8' H8'B 109.5 . .
H8'A C8' H8'B 109.5 . .
C7 C8' H8'C 109.5 . .
H8'A C8' H8'C 109.5 . .
H8'B C8' H8'C 109.5 . .
C7 C9' H9'A 109.5 . .
C7 C9' H9'B 109.5 . .
H9'A C9' H9'B 109.5 . .
C7 C9' H9'C 109.5 . .
H9'A C9' H9'C 109.5 . .
H9'B C9' H9'C 109.5 . .
C7 C10' H10D 109.5 . .
C7 C10' H10E 109.5 . .
H10D C10' H10E 109.5 . .
C7 C10' H10F 109.5 . .
H10D C10' H10F 109.5 . .
H10E C10' H10F 109.5 . .
C6 C11 C13 111.3(3) . .
C6 C11 C14 110.4(3) . .
C13 C11 C14 107.6(3) . .
C6 C11 C12 109.1(2) . .
C13 C11 C12 108.4(3) . .
C14 C11 C12 110.0(3) . .
C11 C12 H12A 109.5 . .
C11 C12 H12B 109.5 . .
H12A C12 H12B 109.5 . .
C11 C12 H12C 109.5 . .
H12A C12 H12C 109.5 . .
H12B C12 H12C 109.5 . .
C11 C13 H13A 109.5 . .
C11 C13 H13B 109.5 . .
H13A C13 H13B 109.5 . .
C11 C13 H13C 109.5 . .
H13A C13 H13C 109.5 . .
H13B C13 H13C 109.5 . .
C11 C14 H14A 109.5 . .
C11 C14 H14B 109.5 . .
H14A C14 H14B 109.5 . .
C11 C14 H14C 109.5 . .
H14A C14 H14C 109.5 . .
H14B C14 H14C 109.5 . .
C20 C15 C16 122.3(3) . .
C20 C15 N1 118.7(3) . .
C16 C15 N1 119.0(3) . .
C17 C16 C15 117.5(3) . .
C17 C16 C21 121.0(3) . .
C15 C16 C21 121.5(3) . .
C18 C17 C16 120.8(4) . .
C18 C17 H17A 119.6 . .
C16 C17 H17A 119.6 . .
C17 C18 C19 120.9(3) . .
C17 C18 H18A 119.5 . .
C19 C18 H18A 119.5 . .
C18 C19 C20 121.3(4) . .
C18 C19 H19A 119.4 . .
C20 C19 H19A 119.4 . .
C15 C20 C19 117.3(3) . .
C15 C20 C22 122.3(3) . .
C19 C20 C22 120.4(3) . .
C16 C21 H21A 109.5 . .
C16 C21 H21B 109.5 . .
H21A C21 H21B 109.5 . .
C16 C21 H21C 109.5 . .
H21A C21 H21C 109.5 . .
H21B C21 H21C 109.5 . .
C20 C22 H22A 109.5 . .
C20 C22 H22B 109.5 . .
H22A C22 H22B 109.5 . .
C20 C22 H22C 109.5 . .
H22A C22 H22C 109.5 . .
H22B C22 H22C 109.5 . .
O2 C23 C28 124.5(3) . .
O2 C23 C24 116.3(2) . .
C28 C23 C24 119.2(3) . .
N2 C24 C25 126.0(3) . .
N2 C24 C23 113.4(2) . .
C25 C24 C23 120.5(2) . .
C26 C25 C24 119.5(3) . .
C26 C25 H25A 120.2 . .
C24 C25 H25A 120.2 . .
C25 C26 C27 118.4(3) . .
C25 C26 C29 122.5(3) . .
C27 C26 C29 119.0(3) . .
C28 C27 C26 125.7(3) . .
C28 C27 H27A 117.2 . .
C26 C27 H27A 117.2 . .
C27 C28 C23 116.6(3) . .
C27 C28 C33 123.7(3) . .
C23 C28 C33 119.7(3) . .
C26 C29 C30 111.7(3) . .
C26 C29 C31 112.1(3) . .
C30 C29 C31 107.2(3) . .
C26 C29 C32 106.9(3) . .
C30 C29 C32 109.0(3) . .
C31 C29 C32 109.9(4) . .
C29 C30 H30A 109.5 . .
C29 C30 H30B 109.5 . .
H30A C30 H30B 109.5 . .
C29 C30 H30C 109.5 . .
H30A C30 H30C 109.5 . .
H30B C30 H30C 109.5 . .
C29 C31 H31A 109.5 . .
C29 C31 H31B 109.5 . .
H31A C31 H31B 109.5 . .
C29 C31 H31C 109.5 . .
H31A C31 H31C 109.5 . .
H31B C31 H31C 109.5 . .
C29 C32 H32A 109.5 . .
C29 C32 H32B 109.5 . .
H32A C32 H32B 109.5 . .
C29 C32 H32C 109.5 . .
H32A C32 H32C 109.5 . .
H32B C32 H32C 109.5 . .
C35 C33 C28 112.5(7) . .
C28 C33 C36' 109.0(5) . .
C35 C33 C36 109.0(4) . .
C28 C33 C36 112.7(7) . .
C28 C33 C35' 107.4(4) . .
C36' C33 C35' 109.4(3) . .
C35 C33 C34 110.1(4) . .
C28 C33 C34 103.0(7) . .
C36 C33 C34 109.4(4) . .
C28 C33 C34' 113.4(4) . .
C36' C33 C34' 108.8(3) . .
C35' C33 C34' 108.8(3) . .
C33 C34 H34A 109.5 . .
C33 C34 H34B 109.5 . .
H34A C34 H34B 109.5 . .
C33 C34 H34C 109.5 . .
H34A C34 H34C 109.5 . .
H34B C34 H34C 109.5 . .
C33 C35 H35A 109.5 . .
C33 C35 H35B 109.5 . .
H35A C35 H35B 109.5 . .
C33 C35 H35C 109.5 . .
H35A C35 H35C 109.5 . .
H35B C35 H35C 109.5 . .
C33 C36 H36A 109.5 . .
C33 C36 H36B 109.5 . .
H36A C36 H36B 109.5 . .
C33 C36 H36C 109.5 . .
H36A C36 H36C 109.5 . .
H36B C36 H36C 109.5 . .
C33 C34' H34D 109.5 . .
C33 C34' H34E 109.5 . .
H34D C34' H34E 109.5 . .
C33 C34' H34F 109.5 . .
H34D C34' H34F 109.5 . .
H34E C34' H34F 109.5 . .
C33 C35' H35D 109.5 . .
C33 C35' H35E 109.5 . .
H35D C35' H35E 109.5 . .
C33 C35' H35F 109.5 . .
H35D C35' H35F 109.5 . .
H35E C35' H35F 109.5 . .
C33 C36' H36D 109.5 . .
C33 C36' H36E 109.5 . .
H36D C36' H36E 109.5 . .
C33 C36' H36F 109.5 . .
H36D C36' H36F 109.5 . .
H36E C36' H36F 109.5 . .
C42 C37 C38 121.3(3) . .
C42 C37 N2 120.5(3) . .
C38 C37 N2 118.1(3) . .
C39 C38 C37 117.3(3) . .
C39 C38 C43 121.0(3) . .
C37 C38 C43 121.6(3) . .
C40 C39 C38 121.8(4) . .
C40 C39 H39A 119.1 . .
C38 C39 H39A 119.1 . .
C39 C40 C41 120.4(4) . .
C39 C40 H40A 119.8 . .
C41 C40 H40A 119.8 . .
C40 C41 C42 120.8(4) . .
C40 C41 H41A 119.6 . .
C42 C41 H41A 119.6 . .
C41 C42 C37 118.2(3) . .
C41 C42 C44 119.8(3) . .
C37 C42 C44 121.9(3) . .
C38 C43 H43A 109.5 . .
C38 C43 H43B 109.5 . .
H43A C43 H43B 109.5 . .
C38 C43 H43C 109.5 . .
H43A C43 H43C 109.5 . .
H43B C43 H43C 109.5 . .
C42 C44 H44A 109.5 . .
C42 C44 H44B 109.5 . .
H44A C44 H44B 109.5 . .
C42 C44 H44C 109.5 . .
H44A C44 H44C 109.5 . .
H44B C44 H44C 109.5 . .
C1S N1S Fe1 165.3(3) . .
N1S C1S O1S 177.2(5) . .

loop_
_geom_bond_atom_site_label_1
_geom_bond_atom_site_label_2
_geom_bond_distance
_geom_bond_site_symmetry_2
Fe1 N1S 1.918(3) .
Fe1 O2 1.9628(19) .
Fe1 O1 1.9633(18) .
Fe1 N1 2.007(2) .
Fe1 N2 2.016(2) .
O1 C1 1.281(3) .
O2 C23 1.278(3) .
N1 C2 1.335(3) .
N1 C15 1.431(3) .
N2 C24 1.340(3) .
N2 C37 1.432(3) .
C1 C6 1.427(3) .
C1 C2 1.446(4) .
C2 C3 1.400(4) .
C3 C4 1.358(4) .
C3 H3A 0.9300 .
C4 C5 1.431(4) .
C4 C7 1.527(4) .
C5 C6 1.363(4) .
C5 H5A 0.9300 .
C6 C11 1.518(4) .
C7 C8 1.511(4) .
C7 C8' 1.518(5) .
C7 C9' 1.509(5) .
C7 C10 1.519(4) .
C7 C10' 1.522(5) .
C7 C9 1.539(4) .
C8 H8A 0.9600 .
C8 H8B 0.9600 .
C8 H8C 0.9600 .
C9 H9A 0.9600 .
C9 H9B 0.9600 .
C9 H9C 0.9600 .
C10 H10A 0.9600 .
C10 H10B 0.9600 .
C10 H10C 0.9600 .
C8' H8'A 0.9600 .
C8' H8'B 0.9600 .
C8' H8'C 0.9600 .
C9' H9'A 0.9600 .
C9' H9'B 0.9600 .
C9' H9'C 0.9600 .
C10' H10D 0.9600 .
C10' H10E 0.9600 .
C10' H10F 0.9600 .
C11 C13 1.526(4) .
C11 C14 1.520(5) .
C11 C12 1.523(4) .
C12 H12A 0.9600 .
C12 H12B 0.9600 .
C12 H12C 0.9600 .
C13 H13A 0.9600 .
C13 H13B 0.9600 .
C13 H13C 0.9600 .
C14 H14A 0.9600 .
C14 H14B 0.9600 .
C14 H14C 0.9600 .
C15 C20 1.387(4) .
C15 C16 1.392(4) .
C16 C17 1.397(4) .
C16 C21 1.494(5) .
C17 C18 1.358(6) .
C17 H17A 0.9300 .
C18 C19 1.357(6) .
C18 H18A 0.9300 .
C19 C20 1.394(5) .
C19 H19A 0.9300 .
C20 C22 1.495(5) .
C21 H21A 0.9600 .
C21 H21B 0.9600 .
C21 H21C 0.9600 .
C22 H22A 0.9600 .
C22 H22B 0.9600 .
C22 H22C 0.9600 .
C23 C28 1.422(4) .
C23 C24 1.443(4) .
C24 C25 1.415(4) .
C25 C26 1.359(4) .
C25 H25A 0.9300 .
C26 C27 1.420(4) .
C26 C29 1.519(4) .
C27 C28 1.352(4) .
C27 H27A 0.9300 .
C28 C33 1.538(5) .
C29 C30 1.521(5) .
C29 C31 1.524(5) .
C29 C32 1.535(5) .
C30 H30A 0.9600 .
C30 H30B 0.9600 .
C30 H30C 0.9600 .
C31 H31A 0.9600 .
C31 H31B 0.9600 .
C31 H31C 0.9600 .
C32 H32A 0.9600 .
C32 H32B 0.9600 .
C32 H32C 0.9600 .
C33 C35 1.529(4) .
C33 C36' 1.536(4) .
C33 C36 1.536(4) .
C33 C35' 1.534(4) .
C33 C34 1.530(4) .
C33 C34' 1.534(4) .
C34 H34A 0.9600 .
C34 H34B 0.9600 .
C34 H34C 0.9600 .
C35 H35A 0.9600 .
C35 H35B 0.9600 .
C35 H35C 0.9600 .
C36 H36A 0.9600 .
C36 H36B 0.9600 .
C36 H36C 0.9600 .
C34' H34D 0.9600 .
C34' H34E 0.9600 .
C34' H34F 0.9600 .
C35' H35D 0.9600 .
C35' H35E 0.9600 .
C35' H35F 0.9600 .
C36' H36D 0.9600 .
C36' H36E 0.9600 .
C36' H36F 0.9600 .
C37 C42 1.381(4) .
C37 C38 1.400(4) .
C38 C39 1.390(5) .
C38 C43 1.486(5) .
C39 C40 1.344(6) .
C39 H39A 0.9300 .
C40 C41 1.366(6) .
C40 H40A 0.9300 .
C41 C42 1.389(5) .
C41 H41A 0.9300 .
C42 C44 1.497(5) .
C43 H43A 0.9600 .
C43 H43B 0.9600 .
C43 H43C 0.9600 .
C44 H44A 0.9600 .
C44 H44B 0.9600 .
C44 H44C 0.9600 .
O1S C1S 1.178(5) .
N1S C1S 1.123(5) .
